data_7046884
loop_
_publ_author_name
'Albertin, Gabriele'
'Antoniutti, Stefano'
'Bortoluzzi, Marco'
'Castro, Jes\'us'
'Ferraro, Valentina'

_publ_section_title
;
 Preparation and reactivity of half-sandwich dioxygen complexes of
 ruthenium.
;
_journal_issue 27
_journal_name_full 'Dalton transactions (Cambridge, England : 2003)'
_journal_page_first 9173
_journal_page_last 9184
_journal_paper_doi 10.1039/c8dt01871e
_journal_volume 47
_journal_year 2018
_chemical_formula_moiety 'C22 H45 O8 P2 Ru, C24 H20 B'
_chemical_formula_sum 'C46 H65 B O8 P2 Ru'
_chemical_formula_weight 919.80
_space_group_crystal_system triclinic
_space_group_IT_number 2
_space_group_name_Hall '-P 1'
_space_group_name_H-M_alt 'P -1'
_symmetry_space_group_name_Hall '-P 1'
_symmetry_space_group_name_H-M 'P -1'
_atom_sites_solution_hydrogens mixed
_audit_creation_method SHELXL-2014/7
_audit_update_record
;
2018-05-08 deposited with the CCDC.
2018-06-19 downloaded from the CCDC.
;
_cell_angle_alpha 85.731(2)
_cell_angle_beta 77.016(2)
_cell_angle_gamma 83.628(2)
_cell_formula_units_Z 2
_cell_length_a 10.1044(7)
_cell_length_b 13.9566(11)
_cell_length_c 17.0124(13)
_cell_measurement_reflns_used 9361
_cell_measurement_temperature 100(2)
_cell_measurement_theta_max 28.34
_cell_measurement_theta_min 2.64
_cell_volume 2320.3(3)
_computing_cell_refinement 'Bruker SAINT'
_computing_data_collection 'Bruker APEX3'
_computing_data_reduction 'Bruker SAINT'
_computing_structure_refinement 'SHELXL-2014/7 (Sheldrick, 2014)'
_computing_structure_solution 'SHELXT-2014/4 (Sheldrick, 2014)'
_diffrn_ambient_temperature 100(2)
_diffrn_measured_fraction_theta_full 0.999
_diffrn_measured_fraction_theta_max 0.997
_diffrn_measurement_device_type 'Bruker D8 Venture Photon 100 CMOS'
_diffrn_measurement_method '\f and \w scans'
_diffrn_radiation_monochromator 'Incoatec HeliosTM multilayer optics'
_diffrn_radiation_source 'Incoatec high brillance I\muS microsource'
_diffrn_radiation_type MoK\a
_diffrn_radiation_wavelength 0.71073
_diffrn_reflns_av_R_equivalents 0.0267
_diffrn_reflns_av_unetI/netI 0.0150
_diffrn_reflns_Laue_measured_fraction_full 0.999
_diffrn_reflns_Laue_measured_fraction_max 0.997
_diffrn_reflns_limit_h_max 13
_diffrn_reflns_limit_h_min -13
_diffrn_reflns_limit_k_max 18
_diffrn_reflns_limit_k_min -18
_diffrn_reflns_limit_l_max 22
_diffrn_reflns_limit_l_min -22
_diffrn_reflns_number 100099
_diffrn_reflns_point_group_measured_fraction_full 0.999
_diffrn_reflns_point_group_measured_fraction_max 0.997
_diffrn_reflns_theta_full 25.242
_diffrn_reflns_theta_max 28.372
_diffrn_reflns_theta_min 2.460
_exptl_absorpt_coefficient_mu 0.457
_exptl_absorpt_correction_T_max 0.7457
_exptl_absorpt_correction_T_min 0.7242
_exptl_absorpt_correction_type multi-scan
_exptl_absorpt_process_details 'SADABS-2016/2 (Bruker AXS Inc.)'
_exptl_crystal_colour yellow
_exptl_crystal_density_diffrn 1.317
_exptl_crystal_description prism
_exptl_crystal_F_000 968
_exptl_crystal_size_max 0.174
_exptl_crystal_size_mid 0.102
_exptl_crystal_size_min 0.095
_refine_diff_density_max 0.373
_refine_diff_density_min -0.556
_refine_diff_density_rms 0.051
_refine_ls_extinction_method none
_refine_ls_goodness_of_fit_ref 1.064
_refine_ls_hydrogen_treatment constr
_refine_ls_matrix_type full
_refine_ls_number_parameters 535
_refine_ls_number_reflns 11590
_refine_ls_number_restraints 0
_refine_ls_restrained_S_all 1.064
_refine_ls_R_factor_all 0.0259
_refine_ls_R_factor_gt 0.0229
_refine_ls_shift/su_max 0.002
_refine_ls_shift/su_mean 0.000
_refine_ls_structure_factor_coef Fsqd
_refine_ls_weighting_details 'w=1/[\s^2^(Fo^2^)+(0.0292P)^2^+1.1680P] where P=(Fo^2^+2Fc^2^)/3'
_refine_ls_weighting_scheme calc
_refine_ls_wR_factor_gt 0.0586
_refine_ls_wR_factor_ref 0.0600
_reflns_Friedel_coverage 0.000
_reflns_number_gt 10796
_reflns_number_total 11590
_reflns_threshold_expression 'I > 2\s(I)'
_cod_data_source_file c8dt01871e3.cif
_cod_data_source_block gg78_cort
_cod_depositor_comments 'Adding full bibliography for 7046884--7046886.cif.'
_cod_database_code 7046884
_shelx_shelxl_version_number 2014/7
_shelx_space_group_comment
;
The symmetry employed for this shelxl refinement is uniquely defined
by the following loop, which should always be used as a source of
symmetry information in preference to the above space-group names.
They are only intended as comments.
;
_shelx_estimated_absorpt_t_min 0.925
_shelx_estimated_absorpt_t_max 0.958

loop_
_space_group_symop_operation_xyz
'x, y, z'
'-x, -y, -z'

loop_
_atom_site_label
_atom_site_type_symbol
_atom_site_fract_x
_atom_site_fract_y
_atom_site_fract_z
_atom_site_U_iso_or_equiv
_atom_site_adp_type
_atom_site_occupancy
_atom_site_site_symmetry_order
_atom_site_calc_flag
_atom_site_refinement_flags_posn
_atom_site_refinement_flags_adp
_atom_site_refinement_flags_occupancy
CT1 H 0.1034 0.8569 0.3130 0.000 Uiso 0 1 d . U P
CT2 H -0.0120 0.6407 0.3070 0.000 Uiso 0 1 d . U P
Ru Ru 0.12949(2) 0.72443(2) 0.29060(2) 0.01244(3) Uani 1 1 d . . .
O1 O -0.00565(10) 0.63023(7) 0.34712(6) 0.02173(19) Uani 1 1 d . . .
O2 O -0.01944(9) 0.65203(7) 0.26725(6) 0.02135(19) Uani 1 1 d . . .
C1 C 0.12456(14) 0.87886(9) 0.24089(8) 0.0185(2) Uani 1 1 d . . .
C2 C -0.00565(13) 0.86714(9) 0.29244(8) 0.0192(2) Uani 1 1 d . . .
C3 C 0.01378(13) 0.84283(9) 0.37239(8) 0.0191(2) Uani 1 1 d . . .
C4 C 0.15667(13) 0.83846(9) 0.37061(8) 0.0180(2) Uani 1 1 d . . .
C5 C 0.22677(13) 0.85924(9) 0.28878(8) 0.0176(2) Uani 1 1 d . . .
C6 C 0.14759(17) 0.92006(10) 0.15555(9) 0.0277(3) Uani 1 1 d . . .
H6A H 0.0794 0.8996 0.1291 0.041 Uiso 1 1 calc R U .
H6B H 0.2392 0.8969 0.1262 0.041 Uiso 1 1 calc R U .
H6C H 0.1392 0.9907 0.1555 0.041 Uiso 1 1 calc R U .
C7 C -0.14002(15) 0.88065(11) 0.26800(11) 0.0291(3) Uani 1 1 d . . .
H7A H -0.1740 0.9492 0.2688 0.044 Uiso 1 1 calc R U .
H7B H -0.2055 0.8432 0.3058 0.044 Uiso 1 1 calc R U .
H7C H -0.1285 0.8584 0.2134 0.044 Uiso 1 1 calc R U .
C8 C -0.09769(16) 0.82655(12) 0.44492(10) 0.0307(3) Uani 1 1 d . . .
H8A H -0.1562 0.8869 0.4565 0.046 Uiso 1 1 calc R U .
H8B H -0.0578 0.8050 0.4914 0.046 Uiso 1 1 calc R U .
H8C H -0.1522 0.7770 0.4344 0.046 Uiso 1 1 calc R U .
C9 C 0.22142(17) 0.83109(11) 0.44221(9) 0.0275(3) Uani 1 1 d . . .
H9A H 0.3142 0.7990 0.4274 0.041 Uiso 1 1 calc R U .
H9B H 0.1673 0.7935 0.4865 0.041 Uiso 1 1 calc R U .
H9C H 0.2251 0.8960 0.4596 0.041 Uiso 1 1 calc R U .
C10 C 0.37410(14) 0.87715(10) 0.26213(10) 0.0256(3) Uani 1 1 d . . .
H10A H 0.3864 0.9412 0.2777 0.038 Uiso 1 1 calc R U .
H10B H 0.4025 0.8740 0.2033 0.038 Uiso 1 1 calc R U .
H10C H 0.4298 0.8280 0.2879 0.038 Uiso 1 1 calc R U .
P1 P 0.23162(3) 0.67843(2) 0.16365(2) 0.01471(6) Uani 1 1 d . . .
O11 O 0.12657(10) 0.71461(7) 0.10892(6) 0.02130(19) Uani 1 1 d . . .
O12 O 0.27792(9) 0.56898(6) 0.14287(5) 0.01688(17) Uani 1 1 d . . .
O13 O 0.36985(10) 0.72507(7) 0.13002(6) 0.02103(19) Uani 1 1 d . . .
C11 C 0.14169(16) 0.69166(11) 0.02459(8) 0.0254(3) Uani 1 1 d . . .
H11A H 0.2044 0.6323 0.0128 0.031 Uiso 1 1 calc R U .
H11B H 0.1802 0.7451 -0.0118 0.031 Uiso 1 1 calc R U .
C12 C 0.0036(2) 0.67709(15) 0.01137(11) 0.0420(4) Uani 1 1 d . . .
H12A H -0.0340 0.6243 0.0478 0.063 Uiso 1 1 calc R U .
H12B H 0.0118 0.6610 -0.0447 0.063 Uiso 1 1 calc R U .
H12C H -0.0574 0.7365 0.0224 0.063 Uiso 1 1 calc R U .
C13 C 0.17922(13) 0.49771(9) 0.15266(8) 0.0184(2) Uani 1 1 d . . .
H13A H 0.1007 0.5239 0.1291 0.022 Uiso 1 1 calc R U .
H13B H 0.1450 0.4806 0.2106 0.022 Uiso 1 1 calc R U .
C14 C 0.25187(16) 0.41028(10) 0.10946(10) 0.0303(3) Uani 1 1 d . . .
H14A H 0.2829 0.4278 0.0519 0.045 Uiso 1 1 calc R U .
H14B H 0.1893 0.3600 0.1160 0.045 Uiso 1 1 calc R U .
H14C H 0.3307 0.3861 0.1324 0.045 Uiso 1 1 calc R U .
C15 C 0.46046(16) 0.71079(12) 0.05152(10) 0.0322(3) Uani 1 1 d . . .
H15A H 0.4132 0.7353 0.0079 0.039 Uiso 1 1 calc R U .
H15B H 0.4897 0.6412 0.0448 0.039 Uiso 1 1 calc R U .
C16 C 0.58157(16) 0.76515(11) 0.04786(11) 0.0341(4) Uani 1 1 d . . .
H16A H 0.5514 0.8339 0.0543 0.051 Uiso 1 1 calc R U .
H16B H 0.6452 0.7568 -0.0044 0.051 Uiso 1 1 calc R U .
H16C H 0.6273 0.7404 0.0913 0.051 Uiso 1 1 calc R U .
P2 P 0.27903(3) 0.61370(2) 0.33831(2) 0.01446(6) Uani 1 1 d . . .
O21 O 0.26169(9) 0.60481(7) 0.43434(5) 0.01754(18) Uani 1 1 d . . .
O22 O 0.43144(9) 0.63909(7) 0.31168(6) 0.02077(19) Uani 1 1 d . . .
O23 O 0.26860(10) 0.50808(6) 0.31451(6) 0.02138(19) Uani 1 1 d . . .
C21 C 0.13821(14) 0.57168(11) 0.48616(8) 0.0237(3) Uani 1 1 d . . .
H21A H 0.1288 0.5046 0.4745 0.028 Uiso 1 1 calc R U .
H21B H 0.0572 0.6132 0.4760 0.028 Uiso 1 1 calc R U .
C22 C 0.14800(17) 0.57620(12) 0.57268(9) 0.0316(3) Uani 1 1 d . . .
H22A H 0.2329 0.5397 0.5809 0.047 Uiso 1 1 calc R U .
H22B H 0.0699 0.5482 0.6083 0.047 Uiso 1 1 calc R U .
H22C H 0.1476 0.6436 0.5852 0.047 Uiso 1 1 calc R U .
C23 C 0.54546(13) 0.59460(10) 0.34594(9) 0.0229(3) Uani 1 1 d . . .
H23A H 0.5864 0.5348 0.3184 0.027 Uiso 1 1 calc R U .
H23B H 0.5137 0.5780 0.4043 0.027 Uiso 1 1 calc R U .
C24 C 0.64844(14) 0.66749(12) 0.33331(10) 0.0288(3) Uani 1 1 d . . .
H24A H 0.6787 0.6834 0.2754 0.043 Uiso 1 1 calc R U .
H24B H 0.7271 0.6404 0.3554 0.043 Uiso 1 1 calc R U .
H24C H 0.6067 0.7261 0.3610 0.043 Uiso 1 1 calc R U .
C25 C 0.34659(15) 0.42118(9) 0.34016(9) 0.0224(3) Uani 1 1 d . . .
H25A H 0.3633 0.4285 0.3945 0.027 Uiso 1 1 calc R U .
H25B H 0.4358 0.4106 0.3019 0.027 Uiso 1 1 calc R U .
C26 C 0.26502(19) 0.33696(11) 0.34204(12) 0.0360(4) Uani 1 1 d . . .
H26A H 0.1784 0.3470 0.3816 0.054 Uiso 1 1 calc R U .
H26B H 0.3167 0.2776 0.3573 0.054 Uiso 1 1 calc R U .
H26C H 0.2468 0.3314 0.2884 0.054 Uiso 1 1 calc R U .
B B 0.75273(14) 0.19899(10) 0.23660(8) 0.0151(2) Uani 1 1 d . . .
C11B C 0.90414(13) 0.16677(9) 0.25718(8) 0.0177(2) Uani 1 1 d . . .
C12B C 1.02596(14) 0.18799(10) 0.20293(9) 0.0229(3) Uani 1 1 d . . .
H12D H 1.0204 0.2198 0.1523 0.027 Uiso 1 1 calc R U .
C13B C 1.15476(15) 0.16422(10) 0.22043(11) 0.0303(3) Uani 1 1 d . . .
H13C H 1.2342 0.1803 0.1821 0.036 Uiso 1 1 calc R U .
C14B C 1.16683(16) 0.11719(10) 0.29368(11) 0.0328(4) Uani 1 1 d . . .
H14D H 1.2540 0.1012 0.3061 0.039 Uiso 1 1 calc R U .
C15B C 1.04995(17) 0.09402(10) 0.34819(10) 0.0295(3) Uani 1 1 d . . .
H15C H 1.0568 0.0613 0.3983 0.035 Uiso 1 1 calc R U .
C16B C 0.92129(15) 0.11834(9) 0.33013(9) 0.0225(3) Uani 1 1 d . . .
H16D H 0.8427 0.1014 0.3687 0.027 Uiso 1 1 calc R U .
C21B C 0.74293(12) 0.31339(9) 0.20299(7) 0.0158(2) Uani 1 1 d . . .
C22B C 0.64450(13) 0.35199(9) 0.15947(8) 0.0194(2) Uani 1 1 d . . .
H22D H 0.5855 0.3099 0.1467 0.023 Uiso 1 1 calc R U .
C23B C 0.62972(15) 0.44935(10) 0.13427(9) 0.0248(3) Uani 1 1 d . . .
H23C H 0.5616 0.4721 0.1050 0.030 Uiso 1 1 calc R U .
C24B C 0.71378(15) 0.51292(10) 0.15166(9) 0.0269(3) Uani 1 1 d . . .
H24D H 0.7048 0.5791 0.1340 0.032 Uiso 1 1 calc R U .
C25B C 0.81160(14) 0.47839(10) 0.19536(9) 0.0233(3) Uani 1 1 d . . .
H25C H 0.8694 0.5213 0.2083 0.028 Uiso 1 1 calc R U .
C26B C 0.82514(13) 0.38080(9) 0.22021(8) 0.0189(2) Uani 1 1 d . . .
H26D H 0.8927 0.3589 0.2500 0.023 Uiso 1 1 calc R U .
C31B C 0.72285(14) 0.13138(9) 0.16816(8) 0.0174(2) Uani 1 1 d . . .
C32B C 0.82587(15) 0.08022(9) 0.11321(8) 0.0208(3) Uani 1 1 d . . .
H32B H 0.9181 0.0822 0.1165 0.025 Uiso 1 1 calc R U .
C33B C 0.79809(18) 0.02642(10) 0.05387(9) 0.0285(3) Uani 1 1 d . . .
H33B H 0.8709 -0.0071 0.0177 0.034 Uiso 1 1 calc R U .
C34B C 0.66444(19) 0.02182(11) 0.04762(9) 0.0330(4) Uani 1 1 d . . .
H34B H 0.6452 -0.0142 0.0070 0.040 Uiso 1 1 calc R U .
C35B C 0.55927(17) 0.07036(12) 0.10138(9) 0.0306(3) Uani 1 1 d . . .
H35B H 0.4673 0.0672 0.0981 0.037 Uiso 1 1 calc R U .
C36B C 0.58853(15) 0.12376(10) 0.16022(8) 0.0230(3) Uani 1 1 d . . .
H36B H 0.5149 0.1564 0.1965 0.028 Uiso 1 1 calc R U .
C41B C 0.63764(13) 0.18845(9) 0.32133(8) 0.0173(2) Uani 1 1 d . . .
C42B C 0.57343(14) 0.10344(10) 0.34705(8) 0.0219(3) Uani 1 1 d . . .
H42B H 0.5896 0.0521 0.3113 0.026 Uiso 1 1 calc R U .
C43B C 0.48712(15) 0.09156(11) 0.42277(9) 0.0264(3) Uani 1 1 d . . .
H43B H 0.4451 0.0333 0.4375 0.032 Uiso 1 1 calc R U .
C44B C 0.46243(14) 0.16462(12) 0.47666(9) 0.0268(3) Uani 1 1 d . . .
H44B H 0.4051 0.1564 0.5287 0.032 Uiso 1 1 calc R U .
C45B C 0.52265(14) 0.25010(11) 0.45344(8) 0.0244(3) Uani 1 1 d . . .
H45B H 0.5059 0.3010 0.4895 0.029 Uiso 1 1 calc R U .
C46B C 0.60770(13) 0.26109(10) 0.37710(8) 0.0198(3) Uani 1 1 d . . .
H46B H 0.6470 0.3204 0.3623 0.024 Uiso 1 1 calc R U .

loop_
_atom_site_aniso_label
_atom_site_aniso_U_11
_atom_site_aniso_U_22
_atom_site_aniso_U_33
_atom_site_aniso_U_23
_atom_site_aniso_U_13
_atom_site_aniso_U_12
Ru 0.01239(5) 0.01046(5) 0.01481(5) -0.00093(3) -0.00429(3) 0.00032(3)
O1 0.0189(4) 0.0228(5) 0.0244(5) 0.0030(4) -0.0056(4) -0.0073(4)
O2 0.0187(4) 0.0238(5) 0.0241(5) -0.0031(4) -0.0079(4) -0.0054(4)
C1 0.0256(6) 0.0089(5) 0.0217(6) -0.0015(4) -0.0077(5) 0.0011(5)
C2 0.0202(6) 0.0114(5) 0.0274(7) -0.0046(5) -0.0098(5) 0.0037(5)
C3 0.0195(6) 0.0142(6) 0.0230(6) -0.0059(5) -0.0035(5) 0.0017(5)
C4 0.0214(6) 0.0129(6) 0.0211(6) -0.0037(5) -0.0079(5) 0.0005(5)
C5 0.0182(6) 0.0107(5) 0.0238(6) -0.0030(5) -0.0047(5) 0.0001(4)
C6 0.0464(9) 0.0128(6) 0.0234(7) 0.0021(5) -0.0095(6) 0.0008(6)
C7 0.0245(7) 0.0195(7) 0.0480(9) -0.0051(6) -0.0195(7) 0.0047(5)
C8 0.0262(7) 0.0306(8) 0.0310(8) -0.0098(6) 0.0056(6) -0.0026(6)
C9 0.0380(8) 0.0225(7) 0.0278(7) -0.0044(6) -0.0186(6) -0.0027(6)
C10 0.0193(6) 0.0178(6) 0.0390(8) -0.0033(6) -0.0029(6) -0.0044(5)
P1 0.01702(15) 0.01094(14) 0.01587(14) -0.00062(11) -0.00355(12) -0.00024(11)
O11 0.0278(5) 0.0199(5) 0.0169(4) -0.0029(4) -0.0095(4) 0.0052(4)
O12 0.0171(4) 0.0116(4) 0.0212(4) -0.0024(3) -0.0022(3) -0.0011(3)
O13 0.0227(5) 0.0174(4) 0.0209(5) -0.0020(4) 0.0018(4) -0.0057(4)
C11 0.0357(8) 0.0268(7) 0.0139(6) 0.0005(5) -0.0066(5) -0.0015(6)
C12 0.0473(10) 0.0561(11) 0.0297(8) 0.0027(8) -0.0219(8) -0.0102(9)
C13 0.0194(6) 0.0156(6) 0.0213(6) -0.0012(5) -0.0054(5) -0.0045(5)
C14 0.0314(8) 0.0181(7) 0.0410(9) -0.0102(6) -0.0034(6) -0.0041(6)
C15 0.0320(8) 0.0277(8) 0.0308(8) -0.0094(6) 0.0123(6) -0.0101(6)
C16 0.0276(8) 0.0218(7) 0.0463(9) 0.0018(6) 0.0062(7) -0.0051(6)
P2 0.01474(14) 0.01208(14) 0.01715(15) -0.00024(11) -0.00538(11) -0.00022(11)
O21 0.0164(4) 0.0192(4) 0.0174(4) 0.0011(3) -0.0044(3) -0.0032(3)
O22 0.0140(4) 0.0239(5) 0.0232(5) 0.0039(4) -0.0041(4) 0.0003(4)
O23 0.0305(5) 0.0109(4) 0.0260(5) -0.0008(3) -0.0149(4) 0.0020(4)
C21 0.0204(6) 0.0297(7) 0.0214(6) 0.0003(5) -0.0024(5) -0.0091(5)
C22 0.0342(8) 0.0396(9) 0.0229(7) 0.0080(6) -0.0080(6) -0.0143(7)
C23 0.0139(6) 0.0247(7) 0.0293(7) 0.0007(5) -0.0061(5) 0.0025(5)
C24 0.0173(6) 0.0331(8) 0.0360(8) -0.0034(6) -0.0048(6) -0.0034(6)
C25 0.0267(7) 0.0129(6) 0.0287(7) 0.0001(5) -0.0115(6) 0.0030(5)
C26 0.0482(10) 0.0158(7) 0.0533(10) 0.0052(6) -0.0318(8) -0.0051(6)
B 0.0169(6) 0.0131(6) 0.0166(6) -0.0006(5) -0.0065(5) -0.0010(5)
C11B 0.0201(6) 0.0117(5) 0.0240(6) -0.0047(5) -0.0099(5) 0.0002(4)
C12B 0.0203(6) 0.0163(6) 0.0332(7) -0.0055(5) -0.0079(5) 0.0008(5)
C13B 0.0188(6) 0.0192(7) 0.0547(10) -0.0121(6) -0.0105(6) 0.0022(5)
C14B 0.0273(7) 0.0186(7) 0.0606(11) -0.0154(7) -0.0272(7) 0.0076(6)
C15B 0.0389(8) 0.0176(6) 0.0399(8) -0.0085(6) -0.0275(7) 0.0062(6)
C16B 0.0285(7) 0.0157(6) 0.0274(7) -0.0048(5) -0.0154(6) 0.0018(5)
C21B 0.0156(5) 0.0150(6) 0.0155(5) -0.0018(4) -0.0011(4) 0.0006(4)
C22B 0.0208(6) 0.0175(6) 0.0205(6) -0.0004(5) -0.0069(5) -0.0005(5)
C23B 0.0273(7) 0.0207(7) 0.0258(7) 0.0024(5) -0.0090(6) 0.0040(5)
C24B 0.0301(7) 0.0142(6) 0.0325(8) 0.0024(5) -0.0018(6) 0.0014(5)
C25B 0.0201(6) 0.0160(6) 0.0321(7) -0.0049(5) -0.0003(5) -0.0029(5)
C26B 0.0169(6) 0.0170(6) 0.0226(6) -0.0035(5) -0.0033(5) -0.0006(5)
C31B 0.0245(6) 0.0129(5) 0.0171(6) 0.0034(4) -0.0090(5) -0.0047(5)
C32B 0.0302(7) 0.0147(6) 0.0192(6) 0.0013(5) -0.0092(5) -0.0024(5)
C33B 0.0484(9) 0.0185(6) 0.0192(6) -0.0016(5) -0.0075(6) -0.0052(6)
C34B 0.0600(11) 0.0258(7) 0.0210(7) 0.0027(6) -0.0179(7) -0.0220(7)
C35B 0.0402(8) 0.0330(8) 0.0264(7) 0.0065(6) -0.0182(6) -0.0197(7)
C36B 0.0268(7) 0.0226(7) 0.0228(6) 0.0037(5) -0.0108(5) -0.0084(5)
C41B 0.0169(6) 0.0176(6) 0.0188(6) 0.0025(5) -0.0086(5) -0.0006(5)
C42B 0.0248(7) 0.0201(6) 0.0227(6) 0.0031(5) -0.0093(5) -0.0037(5)
C43B 0.0250(7) 0.0293(7) 0.0258(7) 0.0101(6) -0.0085(6) -0.0083(6)
C44B 0.0204(6) 0.0386(8) 0.0198(6) 0.0065(6) -0.0040(5) -0.0020(6)
C45B 0.0235(7) 0.0298(7) 0.0197(6) -0.0024(5) -0.0071(5) 0.0035(5)
C46B 0.0193(6) 0.0204(6) 0.0205(6) 0.0010(5) -0.0072(5) -0.0007(5)

loop_
_atom_type_symbol
_atom_type_description
_atom_type_scat_dispersion_real
_atom_type_scat_dispersion_imag
_atom_type_scat_source
C C 0.0033 0.0016 'International Tables Vol C Tables 4.2.6.8 and 6.1.1.4'
H H 0.0000 0.0000 'International Tables Vol C Tables 4.2.6.8 and 6.1.1.4'
B B 0.0013 0.0007 'International Tables Vol C Tables 4.2.6.8 and 6.1.1.4'
O O 0.0106 0.0060 'International Tables Vol C Tables 4.2.6.8 and 6.1.1.4'
P P 0.1023 0.0942 'International Tables Vol C Tables 4.2.6.8 and 6.1.1.4'
Ru Ru -1.2594 0.8363 'International Tables Vol C Tables 4.2.6.8 and 6.1.1.4'

loop_
_geom_angle_atom_site_label_1
_geom_angle_atom_site_label_2
_geom_angle_atom_site_label_3
_geom_angle
CT1 Ru CT2 125.021(6)
CT1 Ru O2 123.01(3)
CT2 Ru O2 20.25(3)
CT1 Ru O1 121.72(3)
CT2 Ru O1 20.22(3)
O2 Ru O1 40.46(4)
CT1 Ru C5 33.59(3)
CT2 Ru C5 158.61(3)
O2 Ru C5 151.01(4)
O1 Ru C5 150.43(4)
CT1 Ru C4 32.85(3)
CT2 Ru C4 128.52(3)
O2 Ru C4 140.07(4)
O1 Ru C4 113.43(4)
C5 Ru C4 37.60(5)
CT1 Ru C1 32.71(3)
CT2 Ru C1 127.77(3)
O2 Ru C1 113.61(4)
O1 Ru C1 138.06(4)
C5 Ru C1 37.72(5)
C4 Ru C1 62.08(5)
CT1 Ru P2 124.527(10)
CT2 Ru P2 94.595(10)
O2 Ru P2 107.29(3)
O1 Ru P2 81.93(3)
C5 Ru P2 101.63(3)
C4 Ru P2 93.00(3)
C1 Ru P2 137.63(4)
CT1 Ru P1 119.886(9)
CT2 Ru P1 95.639(9)
O2 Ru P1 80.48(3)
O1 Ru P1 110.76(3)
C5 Ru P1 98.74(4)
C4 Ru P1 135.50(4)
C1 Ru P1 88.18(3)
P2 Ru P1 88.024(12)
CT1 Ru C3 32.14(3)
CT2 Ru C3 97.78(3)
O2 Ru C3 104.10(4)
O1 Ru C3 90.19(4)
C5 Ru C3 62.17(5)
C4 Ru C3 36.84(5)
C1 Ru C3 61.22(5)
P2 Ru C3 118.94(4)
P1 Ru C3 148.54(4)
CT1 Ru C2 32.25(3)
CT2 Ru C2 97.43(3)
O2 Ru C2 91.23(4)
O1 Ru C2 102.32(4)
C5 Ru C2 62.26(5)
C4 Ru C2 61.53(5)
C1 Ru C2 36.62(5)
P2 Ru C2 153.94(3)
P1 Ru C2 113.56(4)
C3 Ru C2 36.44(5)
O2 O1 Ru 69.50(5)
O1 O2 Ru 70.04(5)
C2 C1 C5 108.20(11)
C2 C1 C6 125.16(12)
C5 C1 C6 125.94(13)
C2 C1 Ru 72.81(7)
C5 C1 Ru 69.54(7)
C6 C1 Ru 130.85(9)
C1 C2 C3 108.12(11)
C1 C2 C7 126.23(13)
C3 C2 C7 125.62(13)
C1 C2 Ru 70.58(7)
C3 C2 Ru 71.76(7)
C7 C2 Ru 124.69(9)
C2 C3 C4 108.29(12)
C2 C3 C8 125.12(13)
C4 C3 C8 126.59(13)
C2 C3 Ru 71.80(7)
C4 C3 Ru 70.18(7)
C8 C3 Ru 124.50(9)
C3 C4 C5 108.05(11)
C3 C4 C9 126.56(13)
C5 C4 C9 124.59(12)
C3 C4 Ru 72.99(7)
C5 C4 Ru 69.91(7)
C9 C4 Ru 130.69(9)
C4 C5 C1 107.30(11)
C4 C5 C10 125.53(12)
C1 C5 C10 126.07(12)
C4 C5 Ru 72.50(7)
C1 C5 Ru 72.74(7)
C10 C5 Ru 129.54(9)
O13 P1 O11 109.70(6)
O13 P1 O12 100.69(5)
O11 P1 O12 105.06(5)
O13 P1 Ru 111.98(4)
O11 P1 Ru 105.88(4)
O12 P1 Ru 122.99(4)
C11 O11 P1 125.24(9)
C13 O12 P1 121.59(8)
C15 O13 P1 126.25(9)
O11 C11 C12 108.31(12)
O12 C13 C14 107.08(11)
O13 C15 C16 107.32(13)
O22 P2 O23 109.92(6)
O22 P2 O21 100.31(5)
O23 P2 O21 104.40(5)
O22 P2 Ru 113.10(4)
O23 P2 Ru 112.29(4)
O21 P2 Ru 115.88(4)
C21 O21 P2 120.57(8)
C23 O22 P2 125.81(8)
C25 O23 P2 124.82(8)
O21 C21 C22 108.41(11)
O22 C23 C24 106.75(11)
O23 C25 C26 108.04(11)
C41B B C31B 110.35(10)
C41B B C11B 107.64(10)
C31B B C11B 111.52(10)
C41B B C21B 108.27(10)
C31B B C21B 108.96(10)
C11B B C21B 110.04(10)
C16B C11B C12B 115.05(12)
C16B C11B B 122.92(12)
C12B C11B B 122.02(12)
C13B C12B C11B 122.83(14)
C14B C13B C12B 120.16(15)
C15B C14B C13B 118.84(13)
C14B C15B C16B 120.56(15)
C15B C16B C11B 122.55(14)
C22B C21B C26B 114.89(11)
C22B C21B B 121.96(11)
C26B C21B B 123.01(11)
C23B C22B C21B 122.91(13)
C24B C23B C22B 120.30(13)
C23B C24B C25B 118.90(13)
C24B C25B C26B 120.15(13)
C25B C26B C21B 122.84(12)
C32B C31B C36B 115.39(12)
C32B C31B B 123.65(11)
C36B C31B B 120.94(12)
C33B C32B C31B 122.52(14)
C34B C33B C32B 120.16(15)
C35B C34B C33B 119.23(13)
C34B C35B C36B 119.96(14)
C35B C36B C31B 122.73(14)
C46B C41B C42B 115.26(12)
C46B C41B B 121.26(11)
C42B C41B B 123.14(12)
C43B C42B C41B 122.67(13)
C44B C43B C42B 120.13(13)
C43B C44B C45B 119.09(13)
C44B C45B C46B 119.99(14)
C45B C46B C41B 122.84(13)

loop_
_geom_bond_atom_site_label_1
_geom_bond_atom_site_label_2
_geom_bond_distance
Ru CT1 1.89329(17)
Ru CT2 1.90535(14)
Ru O2 2.0270(9)
Ru O1 2.0342(9)
Ru C5 2.2126(12)
Ru C4 2.2469(12)
Ru C1 2.2553(12)
Ru P2 2.2752(3)
Ru P1 2.2801(4)
Ru C3 2.2839(13)
Ru C2 2.2845(12)
O1 O2 1.4045(13)
C1 C2 1.4264(19)
C1 C5 1.4447(18)
C1 C6 1.4988(19)
C2 C3 1.4284(19)
C2 C7 1.4956(18)
C3 C4 1.4320(18)
C3 C8 1.4945(19)
C4 C5 1.4375(18)
C4 C9 1.4989(18)
C5 C10 1.4988(18)
P1 O13 1.5777(10)
P1 O11 1.5824(10)
P1 O12 1.5889(9)
O11 C11 1.4640(16)
O12 C13 1.4603(15)
O13 C15 1.4530(17)
C11 C12 1.500(2)
C13 C14 1.5034(19)
C15 C16 1.497(2)
P2 O22 1.5767(10)
P2 O23 1.5781(9)
P2 O21 1.6003(9)
O21 C21 1.4563(15)
O22 C23 1.4634(15)
O23 C25 1.4650(15)
C21 C22 1.504(2)
C23 C24 1.505(2)
C25 C26 1.503(2)
B C41B 1.6447(19)
B C31B 1.6499(18)
B C11B 1.6522(18)
B C21B 1.6554(18)
C11B C16B 1.4047(19)
C11B C12B 1.4087(19)
C12B C13B 1.3985(19)
C13B C14B 1.388(2)
C14B C15B 1.381(3)
C15B C16B 1.4020(19)
C21B C22B 1.4072(17)
C21B C26B 1.4089(18)
C22B C23B 1.3963(19)
C23B C24B 1.384(2)
C24B C25B 1.390(2)
C25B C26B 1.3970(18)
C31B C32B 1.4016(19)
C31B C36B 1.4100(18)
C32B C33B 1.3960(19)
C33B C34B 1.387(2)
C34B C35B 1.386(3)
C35B C36B 1.392(2)
C41B C46B 1.4021(19)
C41B C42B 1.4093(18)
C42B C43B 1.394(2)
C43B C44B 1.387(2)
C44B C45B 1.390(2)
C45B C46B 1.3952(19)
